data_4331376
loop_
_publ_author_name
'Merle Arrowsmith'
'Michael S. Hill'
'Gabriele Kociok-K\"ohn'
'Dugald J. MacDougall'
'Mary F. Mahon'
'Ian Mallov'

_publ_section_title
;
 Three-Coordinate Beryllium \b-Diketiminates: Synthesis and Reduction
 Chemistry
;
_journal_name_full 'Inorganic Chemistry'
_journal_page_first 13408
_journal_page_last 13418
_journal_paper_doi 10.1021/ic3022968
_journal_volume 51
_journal_year 2012
_chemical_formula_moiety 'C35 H47 Be N3'
_chemical_formula_sum 'C35 H47 Be N3'
_chemical_formula_weight 518.77
_chemical_name_systematic
;
 ?
;
_space_group_IT_number 14
_symmetry_cell_setting monoclinic
_symmetry_space_group_name_Hall '-P 2ybc'
_symmetry_space_group_name_H-M 'P 1 21/c 1'
_atom_sites_solution_hydrogens geom
_atom_sites_solution_primary direct
_atom_sites_solution_secondary difmap
_audit_creation_method SHELXL-97
_cell_angle_alpha 90.0000(18)
_cell_angle_beta 99.0372(14)
_cell_angle_gamma 90.00
_cell_formula_units_Z 8
_cell_length_a 18.2273(8)
_cell_length_b 8.6294(4)
_cell_length_c 40.260(2)
_cell_measurement_reflns_used 36503
_cell_measurement_temperature 150(2)
_cell_measurement_theta_max 25.028
_cell_measurement_theta_min 2.910
_cell_volume 6253.9(5)
_computing_cell_refinement 'HKL Scalepack (Otwinowski & Minor, 1997)'
_computing_data_collection 'Collect (Nonius BV, 1997-2000)'
_computing_data_reduction
;
 DENZO-SCALEPACK Z. Otwinowski and W. Minor, " 
 Processing of x-ray Diffraction Data Collected in Oscillation Mode ", 
 Methods in Enzymology, Volume 276: Macromolecular Crystallography, 
 part A, p.307-326, 1997,C.W. Carter, Jr. & R. M. Sweet, Eds., Academic Press.
;
_computing_molecular_graphics 'ORTEP3 for Windows - Farrugia, L. J. J. Appl. Crystallogr. 1997, 30, 565'
_computing_publication_material
;
 'WinGX publication routines, Farrugia, 
 L. J., J. Appl. Crystallogr., 1999, 32, 837-838
;
_computing_structure_refinement
;
 Sheldrick GM (2008) Acta Crystallogr A64:112--122 and 
 C. B. H\"ubschle, G. M. Sheldrick and B. Dittrich
 ShelXle: a Qt graphical user interface for SHELXL
 J. Appl. Cryst., 44, (2011) 1281-1284.
;
_computing_structure_solution
; 
 SIR97- Altomare A., Burla M.C., Camalli M., Cascarano G.L., Giacovazzo C. , 
 Guagliardi A., Moliterni A.G.G., Polidori G.,Spagna R. 
 (1999) J. Appl. Cryst. 32, 115-119
;
_diffrn_ambient_temperature 150(2)
_diffrn_measured_fraction_theta_full 0.973
_diffrn_measured_fraction_theta_max 0.973
_diffrn_measurement_device_type 'Nonius Kappa CCD'
_diffrn_measurement_method '792 1.1 degree images with \f and \w scans'
_diffrn_radiation_monochromator graphite
_diffrn_radiation_source 'fine-focus sealed tube'
_diffrn_radiation_type MoK\a
_diffrn_radiation_wavelength 0.71073
_diffrn_reflns_av_R_equivalents 0.0778
_diffrn_reflns_av_sigmaI/netI 0.0647
_diffrn_reflns_limit_h_max 21
_diffrn_reflns_limit_h_min -21
_diffrn_reflns_limit_k_max 10
_diffrn_reflns_limit_k_min -10
_diffrn_reflns_limit_l_max 48
_diffrn_reflns_limit_l_min -47
_diffrn_reflns_number 51682
_diffrn_reflns_theta_full 25.09
_diffrn_reflns_theta_max 25.09
_diffrn_reflns_theta_min 4.08
_diffrn_standards_decay_% 0
_diffrn_standards_number 0
_exptl_absorpt_coefficient_mu 0.063
_exptl_absorpt_correction_T_max 0.9875
_exptl_absorpt_correction_T_min 0.9630
_exptl_absorpt_correction_type multi-scan
_exptl_absorpt_process_details
;
 multi-scan from symmetry-related measurements 
 Sortav (Blessing 1995)
;
_exptl_crystal_colour colourless
_exptl_crystal_density_diffrn 1.102
_exptl_crystal_description plate
_exptl_crystal_F_000 2256
_exptl_crystal_size_max 0.60
_exptl_crystal_size_mid 0.40
_exptl_crystal_size_min 0.20
_refine_diff_density_max 0.221
_refine_diff_density_min -0.220
_refine_diff_density_rms 0.044
_refine_ls_extinction_method none
_refine_ls_goodness_of_fit_ref 1.026
_refine_ls_hydrogen_treatment mixed
_refine_ls_matrix_type full
_refine_ls_number_parameters 731
_refine_ls_number_reflns 10829
_refine_ls_number_restraints 0
_refine_ls_restrained_S_all 1.026
_refine_ls_R_factor_all 0.0993
_refine_ls_R_factor_gt 0.0499
_refine_ls_shift/su_max 0.001
_refine_ls_shift/su_mean 0.000
_refine_ls_structure_factor_coef Fsqd
_refine_ls_weighting_details 'calc w=1/[\s^2^(Fo^2^)+(0.0705P)^2^+0.0000P] where P=(Fo^2^+2Fc^2^)/3'
_refine_ls_weighting_scheme calc
_refine_ls_wR_factor_gt 0.1137
_refine_ls_wR_factor_ref 0.1323
_reflns_number_gt 6745
_reflns_number_total 10829
_reflns_threshold_expression >2sigma(I)
_cod_data_source_file ic3022968_si_002_08.cif
_cod_data_source_block h12msh11
_cod_original_cell_volume 6254.0(5)
_cod_database_code 4331376

loop_
_symmetry_equiv_pos_as_xyz
'x, y, z'
'-x, y+1/2, -z+1/2'
'-x, -y, -z'
'x, -y-1/2, z-1/2'

loop_
_atom_site_label
_atom_site_type_symbol
_atom_site_fract_x
_atom_site_fract_y
_atom_site_fract_z
_atom_site_U_iso_or_equiv
_atom_site_adp_type
_atom_site_occupancy
_atom_site_symmetry_multiplicity
_atom_site_calc_flag
_atom_site_refinement_flags
Be1 Be 0.87011(13) 0.1342(3) 0.36950(6) 0.0281(5) Uani 1 1 d .
N1 N 0.92179(7) 0.14495(15) 0.40611(3) 0.0258(3) Uani 1 1 d .
N2 N 0.90696(7) 0.24135(15) 0.34269(3) 0.0249(3) Uani 1 1 d .
N3 N 0.79327(8) 0.05597(18) 0.35609(4) 0.0333(4) Uani 1 1 d .
H3 H 0.7767(10) 0.093(2) 0.3353(5) 0.045(6) Uiso 1 1 d .
C1 C 0.98306(9) 0.23474(19) 0.41113(4) 0.0264(4) Uani 1 1 d .
C2 C 1.02745(10) 0.2481(2) 0.44578(4) 0.0365(5) Uani 1 1 d .
H2A H 1.0700 0.3167 0.4451 0.055 Uiso 1 1 calc R
H2B H 1.0452 0.1453 0.4537 0.055 Uiso 1 1 calc R
H2C H 0.9961 0.2911 0.4612 0.055 Uiso 1 1 calc R
C3 C 1.00554(10) 0.31851(19) 0.38521(4) 0.0276(4) Uani 1 1 d .
H3A H 1.0500 0.3770 0.3903 0.033 Uiso 1 1 calc R
C4 C 0.96832(10) 0.32436(19) 0.35213(4) 0.0265(4) Uani 1 1 d .
C5 C 0.99884(10) 0.4277(2) 0.32767(4) 0.0347(5) Uani 1 1 d .
H5A H 1.0368 0.4960 0.3399 0.052 Uiso 1 1 calc R
H5B H 0.9586 0.4906 0.3155 0.052 Uiso 1 1 calc R
H5C H 1.0211 0.3643 0.3117 0.052 Uiso 1 1 calc R
C6 C 0.89788(9) 0.0744(2) 0.43521(4) 0.0266(4) Uani 1 1 d .
C7 C 0.84462(10) 0.1530(2) 0.45043(4) 0.0322(4) Uani 1 1 d .
C8 C 0.81617(11) 0.3119(2) 0.43912(5) 0.0401(5) Uani 1 1 d .
H8 H 0.8426 0.3449 0.4203 0.048 Uiso 1 1 calc R
C9 C 0.83296(12) 0.4318(2) 0.46723(6) 0.0564(6) Uani 1 1 d .
H9A H 0.8131 0.5328 0.4591 0.085 Uiso 1 1 calc R
H9B H 0.8868 0.4397 0.4742 0.085 Uiso 1 1 calc R
H9C H 0.8097 0.3997 0.4865 0.085 Uiso 1 1 calc R
C10 C 0.73306(11) 0.3061(2) 0.42536(5) 0.0522(6) Uani 1 1 d .
H10A H 0.7165 0.4080 0.4164 0.078 Uiso 1 1 calc R
H10B H 0.7055 0.2778 0.4435 0.078 Uiso 1 1 calc R
H10C H 0.7239 0.2287 0.4074 0.078 Uiso 1 1 calc R
C11 C 0.81762(11) 0.0789(2) 0.47672(4) 0.0399(5) Uani 1 1 d .
H11 H 0.7820 0.1302 0.4877 0.048 Uiso 1 1 calc R
C12 C 0.84123(11) -0.0664(2) 0.48719(5) 0.0413(5) Uani 1 1 d .
H12 H 0.8211 -0.1157 0.5049 0.050 Uiso 1 1 calc R
C13 C 0.89414(10) -0.1407(2) 0.47210(4) 0.0364(5) Uani 1 1 d .
H13 H 0.9107 -0.2407 0.4798 0.044 Uiso 1 1 calc R
C14 C 0.92384(10) -0.0732(2) 0.44587(4) 0.0306(4) Uani 1 1 d .
C15 C 0.97927(10) -0.1593(2) 0.42847(4) 0.0377(5) Uani 1 1 d .
H15 H 1.0088 -0.0795 0.4183 0.045 Uiso 1 1 calc R
C16 C 1.03409(11) -0.2563(2) 0.45226(5) 0.0560(6) Uani 1 1 d .
H16A H 1.0734 -0.2943 0.4403 0.084 Uiso 1 1 calc R
H16B H 1.0081 -0.3445 0.4604 0.084 Uiso 1 1 calc R
H16C H 1.0561 -0.1925 0.4714 0.084 Uiso 1 1 calc R
C17 C 0.94054(13) -0.2589(2) 0.39973(5) 0.0579(6) Uani 1 1 d .
H17A H 0.9778 -0.3087 0.3882 0.087 Uiso 1 1 calc R
H17B H 0.9082 -0.1935 0.3838 0.087 Uiso 1 1 calc R
H17C H 0.9107 -0.3385 0.4087 0.087 Uiso 1 1 calc R
C18 C 0.87171(9) 0.25152(19) 0.30782(4) 0.0256(4) Uani 1 1 d .
C19 C 0.89990(10) 0.16294(19) 0.28345(4) 0.0290(4) Uani 1 1 d .
C20 C 0.96349(10) 0.0498(2) 0.29274(4) 0.0345(5) Uani 1 1 d .
H20 H 0.9908 0.0811 0.3152 0.041 Uiso 1 1 calc R
C21 C 0.93190(12) -0.1121(2) 0.29642(5) 0.0516(6) Uani 1 1 d .
H21A H 0.9728 -0.1856 0.3026 0.077 Uiso 1 1 calc R
H21B H 0.9023 -0.1437 0.2750 0.077 Uiso 1 1 calc R
H21C H 0.9003 -0.1109 0.3140 0.077 Uiso 1 1 calc R
C22 C 1.01917(11) 0.0492(3) 0.26817(5) 0.0542(6) Uani 1 1 d .
H22A H 1.0618 -0.0159 0.2771 0.081 Uiso 1 1 calc R
H22B H 1.0362 0.1552 0.2651 0.081 Uiso 1 1 calc R
H22C H 0.9954 0.0078 0.2465 0.081 Uiso 1 1 calc R
C23 C 0.86498(11) 0.1758(2) 0.25036(4) 0.0371(5) Uani 1 1 d .
H23 H 0.8832 0.1174 0.2334 0.045 Uiso 1 1 calc R
C24 C 0.80455(11) 0.2714(2) 0.24153(5) 0.0411(5) Uani 1 1 d .
H24 H 0.7821 0.2799 0.2187 0.049 Uiso 1 1 calc R
C25 C 0.77690(10) 0.3542(2) 0.26588(4) 0.0364(5) Uani 1 1 d .
H25 H 0.7349 0.4192 0.2596 0.044 Uiso 1 1 calc R
C26 C 0.80892(10) 0.34530(19) 0.29966(4) 0.0293(4) Uani 1 1 d .
C27 C 0.77633(10) 0.4385(2) 0.32568(5) 0.0356(5) Uani 1 1 d .
H27 H 0.8000 0.4007 0.3483 0.043 Uiso 1 1 calc R
C28 C 0.79519(13) 0.6093(2) 0.32362(6) 0.0569(6) Uani 1 1 d .
H28A H 0.7741 0.6666 0.3409 0.085 Uiso 1 1 calc R
H28B H 0.7744 0.6493 0.3013 0.085 Uiso 1 1 calc R
H28C H 0.8493 0.6223 0.3273 0.085 Uiso 1 1 calc R
C29 C 0.69280(11) 0.4158(3) 0.32338(6) 0.0611(7) Uani 1 1 d .
H29A H 0.6753 0.4701 0.3420 0.092 Uiso 1 1 calc R
H29B H 0.6818 0.3050 0.3246 0.092 Uiso 1 1 calc R
H29C H 0.6675 0.4576 0.3020 0.092 Uiso 1 1 calc R
C30 C 0.73977(10) -0.0430(2) 0.36515(4) 0.0308(4) Uani 1 1 d .
C31 C 0.67262(10) -0.0674(2) 0.34375(5) 0.0378(5) Uani 1 1 d .
H31 H 0.6616 -0.0075 0.3238 0.045 Uiso 1 1 calc R
C32 C 0.62200(11) -0.1762(2) 0.35092(5) 0.0441(5) Uani 1 1 d .
H32 H 0.5774 -0.1913 0.3356 0.053 Uiso 1 1 calc R
C33 C 0.63476(11) -0.2633(2) 0.37986(5) 0.0454(5) Uani 1 1 d .
H33 H 0.6007 -0.3411 0.3843 0.054 Uiso 1 1 calc R
C34 C 0.69864(11) -0.2343(2) 0.40230(5) 0.0421(5) Uani 1 1 d .
H34 H 0.7073 -0.2893 0.4230 0.051 Uiso 1 1 calc R
C35 C 0.75010(11) -0.1268(2) 0.39523(4) 0.0377(5) Uani 1 1 d .
H35 H 0.7936 -0.1094 0.4112 0.045 Uiso 1 1 calc R
Be2 Be 0.36977(13) 0.5591(3) 0.37132(5) 0.0269(5) Uani 1 1 d .
N4 N 0.42516(7) 0.55175(15) 0.40694(3) 0.0237(3) Uani 1 1 d .
N5 N 0.40300(7) 0.45075(15) 0.34385(3) 0.0242(3) Uani 1 1 d .
N6 N 0.29202(8) 0.63789(17) 0.35949(4) 0.0324(4) Uani 1 1 d .
H6 H 0.2735(10) 0.604(2) 0.3385(5) 0.041(6) Uiso 1 1 d .
C41 C 0.48676(9) 0.46343(19) 0.41076(4) 0.0261(4) Uani 1 1 d .
C42 C 0.53633(10) 0.4560(2) 0.44435(4) 0.0374(5) Uani 1 1 d .
H42A H 0.5770 0.3831 0.4431 0.056 Uiso 1 1 calc R
H42B H 0.5074 0.4211 0.4615 0.056 Uiso 1 1 calc R
H42C H 0.5568 0.5591 0.4503 0.056 Uiso 1 1 calc R
C43 C 0.50584(9) 0.37622(19) 0.38448(4) 0.0268(4) Uani 1 1 d .
H43 H 0.5501 0.3166 0.3889 0.032 Uiso 1 1 calc R
C44 C 0.46544(10) 0.36888(19) 0.35215(4) 0.0257(4) Uani 1 1 d .
C45 C 0.49369(10) 0.2663(2) 0.32680(4) 0.0345(5) Uani 1 1 d .
H45A H 0.5339 0.2010 0.3382 0.052 Uiso 1 1 calc R
H45B H 0.5124 0.3305 0.3099 0.052 Uiso 1 1 calc R
H45C H 0.4532 0.2006 0.3158 0.052 Uiso 1 1 calc R
C46 C 0.40835(9) 0.6329(2) 0.43628(4) 0.0262(4) Uani 1 1 d .
C47 C 0.36029(10) 0.5634(2) 0.45560(4) 0.0291(4) Uani 1 1 d .
C48 C 0.32810(11) 0.4030(2) 0.44793(5) 0.0402(5) Uani 1 1 d .
H48 H 0.3517 0.3584 0.4293 0.048 Uiso 1 1 calc R
C49 C 0.34490(13) 0.2943(2) 0.47805(6) 0.0589(6) Uani 1 1 d .
H49A H 0.3266 0.1902 0.4715 0.088 Uiso 1 1 calc R
H49B H 0.3202 0.3325 0.4964 0.088 Uiso 1 1 calc R
H49C H 0.3987 0.2905 0.4856 0.088 Uiso 1 1 calc R
C50 C 0.24421(12) 0.4106(3) 0.43590(5) 0.0595(6) Uani 1 1 d .
H50A H 0.2254 0.3066 0.4295 0.089 Uiso 1 1 calc R
H50B H 0.2340 0.4797 0.4164 0.089 Uiso 1 1 calc R
H50C H 0.2194 0.4504 0.4541 0.089 Uiso 1 1 calc R
C51 C 0.34104(10) 0.6476(2) 0.48241(4) 0.0359(5) Uani 1 1 d .
H51 H 0.3083 0.6030 0.4959 0.043 Uiso 1 1 calc R
C52 C 0.36847(10) 0.7939(2) 0.48971(4) 0.0361(5) Uani 1 1 d .
H52 H 0.3541 0.8499 0.5080 0.043 Uiso 1 1 calc R
C53 C 0.41666(10) 0.8596(2) 0.47066(4) 0.0335(5) Uani 1 1 d .
H53 H 0.4360 0.9602 0.4762 0.040 Uiso 1 1 calc R
C54 C 0.43762(9) 0.7817(2) 0.44346(4) 0.0281(4) Uani 1 1 d .
C55 C 0.48724(10) 0.8580(2) 0.42136(4) 0.0357(5) Uani 1 1 d .
H55 H 0.5128 0.7733 0.4107 0.043 Uiso 1 1 calc R
C56 C 0.54732(11) 0.9608(2) 0.44066(5) 0.0468(5) Uani 1 1 d .
H56A H 0.5815 0.9944 0.4256 0.070 Uiso 1 1 calc R
H56B H 0.5748 0.9023 0.4595 0.070 Uiso 1 1 calc R
H56C H 0.5242 1.0517 0.4493 0.070 Uiso 1 1 calc R
C57 C 0.44175(13) 0.9502(3) 0.39324(5) 0.0573(6) Uani 1 1 d .
H57A H 0.4749 0.9957 0.3789 0.086 Uiso 1 1 calc R
H57B H 0.4150 1.0330 0.4029 0.086 Uiso 1 1 calc R
H57C H 0.4060 0.8814 0.3797 0.086 Uiso 1 1 calc R
C58 C 0.36428(10) 0.43965(19) 0.30969(4) 0.0258(4) Uani 1 1 d .
C59 C 0.38882(10) 0.5284(2) 0.28438(4) 0.0294(4) Uani 1 1 d .
C60 C 0.45281(10) 0.6417(2) 0.29181(4) 0.0315(4) Uani 1 1 d .
H60 H 0.4824 0.6128 0.3140 0.038 Uiso 1 1 calc R
C61 C 0.42205(11) 0.8037(2) 0.29516(5) 0.0479(6) Uani 1 1 d .
H61A H 0.4632 0.8768 0.3009 0.072 Uiso 1 1 calc R
H61B H 0.3909 0.8043 0.3129 0.072 Uiso 1 1 calc R
H61C H 0.3921 0.8345 0.2738 0.072 Uiso 1 1 calc R
C62 C 0.50512(12) 0.6384(3) 0.26562(5) 0.0521(6) Uani 1 1 d .
H62A H 0.5475 0.7071 0.2728 0.078 Uiso 1 1 calc R
H62B H 0.4784 0.6735 0.2439 0.078 Uiso 1 1 calc R
H62C H 0.5230 0.5324 0.2634 0.078 Uiso 1 1 calc R
C63 C 0.34962(11) 0.5159(2) 0.25202(4) 0.0388(5) Uani 1 1 d .
H63 H 0.3652 0.5747 0.2344 0.047 Uiso 1 1 calc R
C64 C 0.28860(11) 0.4203(2) 0.24479(5) 0.0432(5) Uani 1 1 d .
H64 H 0.2630 0.4125 0.2224 0.052 Uiso 1 1 calc R
C65 C 0.26507(11) 0.3365(2) 0.27003(4) 0.0370(5) Uani 1 1 d .
H65 H 0.2229 0.2712 0.2649 0.044 Uiso 1 1 calc R
C66 C 0.30139(10) 0.34467(19) 0.30306(4) 0.0290(4) Uani 1 1 d .
C67 C 0.27361(10) 0.2494(2) 0.33010(4) 0.0350(5) Uani 1 1 d .
H67 H 0.3031 0.2797 0.3522 0.042 Uiso 1 1 calc R
C68 C 0.28666(13) 0.0779(2) 0.32488(5) 0.0554(6) Uani 1 1 d .
H68A H 0.2707 0.0185 0.3432 0.083 Uiso 1 1 calc R
H68B H 0.3396 0.0597 0.3246 0.083 Uiso 1 1 calc R
H68C H 0.2580 0.0447 0.3034 0.083 Uiso 1 1 calc R
C69 C 0.19190(11) 0.2797(3) 0.33198(6) 0.0589(6) Uani 1 1 d .
H69A H 0.1774 0.2211 0.3508 0.088 Uiso 1 1 calc R
H69B H 0.1614 0.2469 0.3109 0.088 Uiso 1 1 calc R
H69C H 0.1844 0.3907 0.3355 0.088 Uiso 1 1 calc R
C70 C 0.23984(10) 0.7359(2) 0.37010(4) 0.0317(4) Uani 1 1 d .
C71 C 0.16963(11) 0.7574(2) 0.35102(5) 0.0404(5) Uani 1 1 d .
H71 H 0.1560 0.6976 0.3312 0.048 Uiso 1 1 calc R
C72 C 0.11950(11) 0.8633(2) 0.36015(5) 0.0488(6) Uani 1 1 d .
H72 H 0.0723 0.8750 0.3465 0.059 Uiso 1 1 calc R
C73 C 0.13686(12) 0.9518(2) 0.38860(6) 0.0508(6) Uani 1 1 d .
H73 H 0.1033 1.0281 0.3942 0.061 Uiso 1 1 calc R
C74 C 0.20439(12) 0.9274(2) 0.40888(5) 0.0458(5) Uani 1 1 d .
H74 H 0.2163 0.9839 0.4293 0.055 Uiso 1 1 calc R
C75 C 0.25467(11) 0.8218(2) 0.39986(5) 0.0402(5) Uani 1 1 d .
H75 H 0.3006 0.8071 0.4143 0.048 Uiso 1 1 calc R

loop_
_atom_site_aniso_label
_atom_site_aniso_U_11
_atom_site_aniso_U_22
_atom_site_aniso_U_33
_atom_site_aniso_U_23
_atom_site_aniso_U_13
_atom_site_aniso_U_12
Be1 0.0316(15) 0.0251(13) 0.0280(12) 0.0004(10) 0.0057(10) 0.0021(11)
N1 0.0265(9) 0.0276(8) 0.0238(8) 0.0014(6) 0.0056(6) -0.0008(7)
N2 0.0255(9) 0.0270(8) 0.0219(8) -0.0001(6) 0.0029(6) 0.0000(7)
N3 0.0358(10) 0.0379(10) 0.0252(9) 0.0052(7) 0.0013(7) -0.0077(8)
C1 0.0233(11) 0.0278(10) 0.0280(10) -0.0025(8) 0.0043(8) 0.0033(8)
C2 0.0330(12) 0.0446(12) 0.0301(10) -0.0009(9) -0.0003(9) -0.0056(9)
C3 0.0234(10) 0.0292(10) 0.0297(10) -0.0018(8) 0.0027(8) -0.0013(8)
C4 0.0259(11) 0.0245(10) 0.0301(10) -0.0006(8) 0.0072(8) 0.0022(8)
C5 0.0352(12) 0.0366(11) 0.0330(10) 0.0029(9) 0.0072(9) -0.0041(9)
C6 0.0248(10) 0.0340(11) 0.0201(9) 0.0018(8) 0.0012(7) -0.0039(8)
C7 0.0287(11) 0.0386(11) 0.0302(10) 0.0000(9) 0.0077(8) -0.0002(9)
C8 0.0414(13) 0.0411(12) 0.0417(11) 0.0028(10) 0.0188(10) 0.0084(10)
C9 0.0491(15) 0.0451(13) 0.0759(16) -0.0095(12) 0.0130(12) 0.0012(11)
C10 0.0528(15) 0.0554(14) 0.0481(13) -0.0030(11) 0.0069(11) 0.0155(11)
C11 0.0362(12) 0.0532(13) 0.0328(11) 0.0024(10) 0.0131(9) -0.0004(10)
C12 0.0398(13) 0.0568(14) 0.0279(10) 0.0088(10) 0.0069(9) -0.0093(11)
C13 0.0384(12) 0.0378(11) 0.0306(10) 0.0089(9) -0.0021(9) -0.0044(10)
C14 0.0307(11) 0.0330(11) 0.0265(10) 0.0013(8) -0.0006(8) -0.0028(9)
C15 0.0390(12) 0.0350(11) 0.0391(11) 0.0040(9) 0.0060(9) 0.0054(9)
C16 0.0475(15) 0.0541(14) 0.0643(15) 0.0090(12) 0.0018(12) 0.0143(11)
C17 0.0637(16) 0.0558(15) 0.0530(14) -0.0139(11) 0.0054(12) 0.0132(12)
C18 0.0289(11) 0.0255(10) 0.0222(9) 0.0033(8) 0.0032(8) -0.0008(8)
C19 0.0320(11) 0.0299(10) 0.0247(9) 0.0012(8) 0.0035(8) 0.0004(9)
C20 0.0370(12) 0.0381(11) 0.0282(10) -0.0026(9) 0.0044(9) 0.0053(9)
C21 0.0544(15) 0.0340(12) 0.0626(14) 0.0024(10) -0.0029(11) 0.0061(11)
C22 0.0534(15) 0.0667(15) 0.0458(13) -0.0004(11) 0.0178(11) 0.0169(12)
C23 0.0480(13) 0.0393(12) 0.0241(10) -0.0015(9) 0.0060(9) 0.0030(10)
C24 0.0505(14) 0.0438(12) 0.0252(10) 0.0013(9) -0.0058(9) 0.0044(11)
C25 0.0369(12) 0.0356(11) 0.0341(11) 0.0044(9) -0.0021(9) 0.0042(9)
C26 0.0311(11) 0.0266(10) 0.0303(10) 0.0029(8) 0.0047(8) -0.0003(9)
C27 0.0373(12) 0.0343(11) 0.0344(10) 0.0019(9) 0.0033(9) 0.0066(9)
C28 0.0681(16) 0.0379(13) 0.0674(15) -0.0124(11) 0.0188(13) 0.0001(12)
C29 0.0408(15) 0.0657(16) 0.0793(17) -0.0154(13) 0.0174(12) 0.0011(12)
C30 0.0299(11) 0.0301(10) 0.0333(10) -0.0038(8) 0.0074(9) -0.0016(9)
C31 0.0340(12) 0.0420(12) 0.0364(11) -0.0002(9) 0.0022(9) -0.0034(10)
C32 0.0274(12) 0.0557(14) 0.0483(13) -0.0098(11) 0.0033(10) -0.0076(10)
C33 0.0384(13) 0.0415(13) 0.0607(14) -0.0083(11) 0.0217(11) -0.0096(10)
C34 0.0444(14) 0.0401(12) 0.0436(12) 0.0037(10) 0.0124(10) -0.0048(10)
C35 0.0385(12) 0.0402(12) 0.0337(11) 0.0023(9) 0.0036(9) -0.0049(10)
Be2 0.0303(14) 0.0250(12) 0.0249(12) -0.0005(10) 0.0032(10) -0.0001(11)
N4 0.0249(9) 0.0241(8) 0.0223(7) -0.0028(6) 0.0047(6) 0.0009(7)
N5 0.0263(9) 0.0248(8) 0.0205(7) -0.0004(6) 0.0008(6) -0.0013(7)
N6 0.0346(10) 0.0357(9) 0.0256(8) -0.0056(7) 0.0006(7) 0.0090(8)
C41 0.0261(11) 0.0266(10) 0.0253(9) 0.0011(8) 0.0029(8) -0.0029(8)
C42 0.0337(12) 0.0474(12) 0.0290(10) -0.0020(9) -0.0017(9) 0.0085(10)
C43 0.0249(10) 0.0256(10) 0.0298(10) -0.0003(8) 0.0035(8) 0.0042(8)
C44 0.0288(11) 0.0225(10) 0.0268(9) 0.0011(8) 0.0079(8) -0.0031(8)
C45 0.0391(12) 0.0336(11) 0.0315(10) -0.0055(8) 0.0079(9) 0.0031(9)
C46 0.0267(10) 0.0316(10) 0.0192(9) -0.0011(8) 0.0005(7) 0.0032(8)
C47 0.0285(11) 0.0339(11) 0.0241(9) -0.0011(8) 0.0019(8) -0.0021(9)
C48 0.0476(14) 0.0413(12) 0.0349(11) -0.0047(9) 0.0170(10) -0.0114(10)
C49 0.0652(16) 0.0445(13) 0.0653(15) 0.0095(12) 0.0050(13) -0.0077(12)
C50 0.0569(16) 0.0545(14) 0.0620(15) 0.0054(12) -0.0069(12) -0.0224(12)
C51 0.0356(12) 0.0477(13) 0.0261(10) -0.0034(9) 0.0102(8) -0.0063(10)
C52 0.0373(12) 0.0442(12) 0.0273(10) -0.0122(9) 0.0060(9) 0.0031(10)
C53 0.0368(12) 0.0333(11) 0.0294(10) -0.0078(9) 0.0024(9) -0.0017(9)
C54 0.0286(11) 0.0293(10) 0.0263(10) -0.0021(8) 0.0039(8) 0.0008(8)
C55 0.0432(12) 0.0339(11) 0.0316(10) -0.0059(9) 0.0104(9) -0.0089(9)
C56 0.0475(14) 0.0463(13) 0.0472(12) -0.0043(10) 0.0096(10) -0.0129(11)
C57 0.0682(16) 0.0595(15) 0.0422(13) 0.0121(11) 0.0022(11) -0.0217(12)
C58 0.0324(11) 0.0241(10) 0.0202(9) -0.0048(7) 0.0022(8) 0.0009(8)
C59 0.0344(11) 0.0283(10) 0.0247(9) -0.0015(8) 0.0026(8) -0.0003(9)
C60 0.0350(11) 0.0350(11) 0.0243(9) 0.0018(8) 0.0035(8) -0.0050(9)
C61 0.0477(14) 0.0335(12) 0.0597(14) -0.0035(10) 0.0000(11) -0.0054(10)
C62 0.0551(14) 0.0633(15) 0.0412(12) -0.0044(11) 0.0179(11) -0.0133(12)
C63 0.0535(14) 0.0377(12) 0.0240(10) 0.0030(9) 0.0022(9) -0.0055(10)
C64 0.0536(14) 0.0446(13) 0.0264(10) -0.0022(9) -0.0092(9) -0.0091(11)
C65 0.0391(12) 0.0338(11) 0.0351(11) -0.0047(9) -0.0030(9) -0.0070(9)
C66 0.0328(11) 0.0269(10) 0.0267(9) -0.0026(8) 0.0031(8) 0.0006(9)
C67 0.0366(12) 0.0356(11) 0.0320(10) -0.0021(9) 0.0031(9) -0.0077(9)
C68 0.0715(17) 0.0378(13) 0.0592(14) 0.0106(11) 0.0175(12) 0.0006(11)
C69 0.0466(15) 0.0588(15) 0.0754(16) 0.0069(12) 0.0221(12) -0.0049(12)
C70 0.0328(12) 0.0311(11) 0.0323(10) 0.0045(8) 0.0082(9) 0.0027(9)
C71 0.0339(12) 0.0439(13) 0.0419(12) 0.0044(10) 0.0013(10) 0.0004(10)
C72 0.0287(12) 0.0557(14) 0.0616(14) 0.0091(12) 0.0060(10) 0.0104(11)
C73 0.0458(15) 0.0452(13) 0.0681(15) 0.0087(12) 0.0294(12) 0.0105(11)
C74 0.0465(14) 0.0426(13) 0.0503(13) -0.0022(10) 0.0139(11) 0.0075(11)
C75 0.0392(13) 0.0412(12) 0.0397(11) -0.0019(10) 0.0048(9) 0.0080(10)

loop_
_atom_type_symbol
_atom_type_description
_atom_type_scat_dispersion_real
_atom_type_scat_dispersion_imag
_atom_type_scat_source
C C 0.0033 0.0016 'International Tables Vol C Tables 4.2.6.8 and 6.1.1.4'
H H 0.0000 0.0000 'International Tables Vol C Tables 4.2.6.8 and 6.1.1.4'
N N 0.0061 0.0033 'International Tables Vol C Tables 4.2.6.8 and 6.1.1.4'
Be Be 0.0005 0.0002 'International Tables Vol C Tables 4.2.6.8 and 6.1.1.4'

loop_
_geom_angle_atom_site_label_1
_geom_angle_atom_site_label_2
_geom_angle_atom_site_label_3
_geom_angle
N3 Be1 N1 134.04(17)
N3 Be1 N2 116.77(15)
N1 Be1 N2 109.02(15)
C1 N1 C6 117.93(13)
C1 N1 Be1 121.19(14)
C6 N1 Be1 120.39(14)
C4 N2 C18 117.87(13)
C4 N2 Be1 121.79(14)
C18 N2 Be1 120.32(14)
C30 N3 Be1 143.04(16)
C30 N3 H3 108.4(12)
Be1 N3 H3 108.5(12)
N1 C1 C3 121.59(15)
N1 C1 C2 119.71(15)
C3 C1 C2 118.68(15)
C1 C2 H2A 109.5
C1 C2 H2B 109.5
H2A C2 H2B 109.5
C1 C2 H2C 109.5
H2A C2 H2C 109.5
H2B C2 H2C 109.5
C1 C3 C4 125.51(16)
C1 C3 H3A 117.2
C4 C3 H3A 117.2
N2 C4 C3 120.84(15)
N2 C4 C5 120.94(15)
C3 C4 C5 118.22(15)
C4 C5 H5A 109.5
C4 C5 H5B 109.5
H5A C5 H5B 109.5
C4 C5 H5C 109.5
H5A C5 H5C 109.5
H5B C5 H5C 109.5
C7 C6 C14 121.94(16)
C7 C6 N1 117.91(15)
C14 C6 N1 119.99(15)
C11 C7 C6 117.55(17)
C11 C7 C8 120.06(16)
C6 C7 C8 122.39(16)
C7 C8 C9 111.83(16)
C7 C8 C10 110.67(17)
C9 C8 C10 111.22(16)
C7 C8 H8 107.6
C9 C8 H8 107.6
C10 C8 H8 107.6
C8 C9 H9A 109.5
C8 C9 H9B 109.5
H9A C9 H9B 109.5
C8 C9 H9C 109.5
H9A C9 H9C 109.5
H9B C9 H9C 109.5
C8 C10 H10A 109.5
C8 C10 H10B 109.5
H10A C10 H10B 109.5
C8 C10 H10C 109.5
H10A C10 H10C 109.5
H10B C10 H10C 109.5
C12 C11 C7 121.55(18)
C12 C11 H11 119.2
C7 C11 H11 119.2
C11 C12 C13 119.90(18)
C11 C12 H12 120.1
C13 C12 H12 120.1
C12 C13 C14 121.61(18)
C12 C13 H13 119.2
C14 C13 H13 119.2
C13 C14 C6 117.44(17)
C13 C14 C15 121.02(17)
C6 C14 C15 121.48(16)
C14 C15 C16 113.53(16)
C14 C15 C17 111.43(16)
C16 C15 C17 110.36(16)
C14 C15 H15 107.1
C16 C15 H15 107.1
C17 C15 H15 107.1
C15 C16 H16A 109.5
C15 C16 H16B 109.5
H16A C16 H16B 109.5
C15 C16 H16C 109.5
H16A C16 H16C 109.5
H16B C16 H16C 109.5
C15 C17 H17A 109.5
C15 C17 H17B 109.5
H17A C17 H17B 109.5
C15 C17 H17C 109.5
H17A C17 H17C 109.5
H17B C17 H17C 109.5
C26 C18 C19 121.81(15)
C26 C18 N2 118.93(14)
C19 C18 N2 119.21(15)
C23 C19 C18 117.68(16)
C23 C19 C20 120.38(16)
C18 C19 C20 121.86(15)
C19 C20 C22 113.77(15)
C19 C20 C21 109.13(15)
C22 C20 C21 111.06(16)
C19 C20 H20 107.5
C22 C20 H20 107.5
C21 C20 H20 107.5
C20 C21 H21A 109.5
C20 C21 H21B 109.5
H21A C21 H21B 109.5
C20 C21 H21C 109.5
H21A C21 H21C 109.5
H21B C21 H21C 109.5
C20 C22 H22A 109.5
C20 C22 H22B 109.5
H22A C22 H22B 109.5
C20 C22 H22C 109.5
H22A C22 H22C 109.5
H22B C22 H22C 109.5
C24 C23 C19 121.55(17)
C24 C23 H23 119.2
C19 C23 H23 119.2
C25 C24 C23 119.77(17)
C25 C24 H24 120.1
C23 C24 H24 120.1
C24 C25 C26 121.57(17)
C24 C25 H25 119.2
C26 C25 H25 119.2
C25 C26 C18 117.55(16)
C25 C26 C27 119.72(16)
C18 C26 C27 122.72(15)
C26 C27 C28 111.16(16)
C26 C27 C29 112.73(16)
C28 C27 C29 110.74(17)
C26 C27 H27 107.3
C28 C27 H27 107.3
C29 C27 H27 107.3
C27 C28 H28A 109.5
C27 C28 H28B 109.5
H28A C28 H28B 109.5
C27 C28 H28C 109.5
H28A C28 H28C 109.5
H28B C28 H28C 109.5
C27 C29 H29A 109.5
C27 C29 H29B 109.5
H29A C29 H29B 109.5
C27 C29 H29C 109.5
H29A C29 H29C 109.5
H29B C29 H29C 109.5
N3 C30 C35 122.81(16)
N3 C30 C31 120.93(16)
C35 C30 C31 116.24(17)
C32 C31 C30 121.58(18)
C32 C31 H31 119.2
C30 C31 H31 119.2
C33 C32 C31 121.33(19)
C33 C32 H32 119.3
C31 C32 H32 119.3
C32 C33 C34 117.93(19)
C32 C33 H33 121.0
C34 C33 H33 121.0
C33 C34 C35 121.18(19)
C33 C34 H34 119.4
C35 C34 H34 119.4
C34 C35 C30 121.54(18)
C34 C35 H35 119.2
C30 C35 H35 119.2
N6 Be2 N4 133.60(16)
N6 Be2 N5 116.95(15)
N4 Be2 N5 109.33(15)
C41 N4 C46 117.45(13)
C41 N4 Be2 121.05(14)
C46 N4 Be2 121.42(14)
C44 N5 C58 118.16(13)
C44 N5 Be2 121.61(14)
C58 N5 Be2 120.23(14)
C70 N6 Be2 142.76(16)
C70 N6 H6 107.9(11)
Be2 N6 H6 109.2(11)
N4 C41 C43 121.68(15)
N4 C41 C42 119.92(14)
C43 C41 C42 118.39(15)
C41 C42 H42A 109.5
C41 C42 H42B 109.5
H42A C42 H42B 109.5
C41 C42 H42C 109.5
H42A C42 H42C 109.5
H42B C42 H42C 109.5
C41 C43 C44 125.36(16)
C41 C43 H43 117.3
C44 C43 H43 117.3
N5 C44 C43 120.95(15)
N5 C44 C45 120.71(14)
C43 C44 C45 118.34(15)
C44 C45 H45A 109.5
C44 C45 H45B 109.5
H45A C45 H45B 109.5
C44 C45 H45C 109.5
H45A C45 H45C 109.5
H45B C45 H45C 109.5
C47 C46 C54 122.03(16)
C47 C46 N4 118.63(15)
C54 C46 N4 119.27(15)
C51 C47 C46 117.72(16)
C51 C47 C48 119.87(16)
C46 C47 C48 122.40(15)
C47 C48 C49 112.11(16)
C47 C48 C50 111.12(16)
C49 C48 C50 110.11(17)
C47 C48 H48 107.8
C49 C48 H48 107.8
C50 C48 H48 107.8
C48 C49 H49A 109.5
C48 C49 H49B 109.5
H49A C49 H49B 109.5
C48 C49 H49C 109.5
H49A C49 H49C 109.5
H49B C49 H49C 109.5
C48 C50 H50A 109.5
C48 C50 H50B 109.5
H50A C50 H50B 109.5
C48 C50 H50C 109.5
H50A C50 H50C 109.5
H50B C50 H50C 109.5
C52 C51 C47 121.24(17)
C52 C51 H51 119.4
C47 C51 H51 119.4
C51 C52 C53 120.17(17)
C51 C52 H52 119.9
C53 C52 H52 119.9
C52 C53 C54 121.26(17)
C52 C53 H53 119.4
C54 C53 H53 119.4
C53 C54 C46 117.57(16)
C53 C54 C55 121.09(16)
C46 C54 C55 121.28(15)
C54 C55 C57 111.03(16)
C54 C55 C56 113.64(15)
C57 C55 C56 109.82(16)
C54 C55 H55 107.4
C57 C55 H55 107.4
C56 C55 H55 107.4
C55 C56 H56A 109.5
C55 C56 H56B 109.5
H56A C56 H56B 109.5
C55 C56 H56C 109.5
H56A C56 H56C 109.5
H56B C56 H56C 109.5
C55 C57 H57A 109.5
C55 C57 H57B 109.5
H57A C57 H57B 109.5
C55 C57 H57C 109.5
H57A C57 H57C 109.5
H57B C57 H57C 109.5
C66 C58 C59 121.73(15)
C66 C58 N5 118.83(14)
C59 C58 N5 119.39(15)
C63 C59 C58 117.62(16)
C63 C59 C60 120.13(16)
C58 C59 C60 122.15(15)
C59 C60 C61 109.14(15)
C59 C60 C62 113.31(15)
C61 C60 C62 110.94(16)
C59 C60 H60 107.8
C61 C60 H60 107.8
C62 C60 H60 107.8
C60 C61 H61A 109.5
C60 C61 H61B 109.5
H61A C61 H61B 109.5
C60 C61 H61C 109.5
H61A C61 H61C 109.5
H61B C61 H61C 109.5
C60 C62 H62A 109.5
C60 C62 H62B 109.5
H62A C62 H62B 109.5
C60 C62 H62C 109.5
H62A C62 H62C 109.5
H62B C62 H62C 109.5
C64 C63 C59 121.59(17)
C64 C63 H63 119.2
C59 C63 H63 119.2
C65 C64 C63 119.69(16)
C65 C64 H64 120.2
C63 C64 H64 120.2
C64 C65 C66 121.68(17)
C64 C65 H65 119.2
C66 C65 H65 119.2
C65 C66 C58 117.65(16)
C65 C66 C67 119.83(16)
C58 C66 C67 122.50(15)
C66 C67 C68 110.64(16)
C66 C67 C69 112.44(16)
C68 C67 C69 110.45(17)
C66 C67 H67 107.7
C68 C67 H67 107.7
C69 C67 H67 107.7
C67 C68 H68A 109.5
C67 C68 H68B 109.5
H68A C68 H68B 109.5
C67 C68 H68C 109.5
H68A C68 H68C 109.5
H68B C68 H68C 109.5
C67 C69 H69A 109.5
C67 C69 H69B 109.5
H69A C69 H69B 109.5
C67 C69 H69C 109.5
H69A C69 H69C 109.5
H69B C69 H69C 109.5
N6 C70 C71 121.58(17)
N6 C70 C75 122.45(17)
C71 C70 C75 115.95(17)
C72 C71 C70 121.88(19)
C72 C71 H71 119.1
C70 C71 H71 119.1
C73 C72 C71 121.0(2)
C73 C72 H72 119.5
C71 C72 H72 119.5
C72 C73 C74 118.39(19)
C72 C73 H73 120.8
C74 C73 H73 120.8
C75 C74 C73 120.8(2)
C75 C74 H74 119.6
C73 C74 H74 119.6
C74 C75 C70 121.86(19)
C74 C75 H75 119.1
C70 C75 H75 119.1

loop_
_geom_bond_atom_site_label_1
_geom_bond_atom_site_label_2
_geom_bond_distance
Be1 N3 1.572(3)
Be1 N1 1.623(3)
Be1 N2 1.643(3)
N1 C1 1.348(2)
N1 C6 1.447(2)
N2 C4 1.332(2)
N2 C18 1.4520(19)
N3 C30 1.388(2)
N3 H3 0.901(18)
C1 C3 1.384(2)
C1 C2 1.503(2)
C2 H2A 0.9800
C2 H2B 0.9800
C2 H2C 0.9800
C3 C4 1.397(2)
C3 H3A 0.9500
C4 C5 1.499(2)
C5 H5A 0.9800
C5 H5B 0.9800
C5 H5C 0.9800
C6 C7 1.402(2)
C6 C14 1.403(2)
C7 C11 1.391(2)
C7 C8 1.511(2)
C8 C9 1.528(3)
C8 C10 1.530(3)
C8 H8 1.0000
C9 H9A 0.9800
C9 H9B 0.9800
C9 H9C 0.9800
C10 H10A 0.9800
C10 H10B 0.9800
C10 H10C 0.9800
C11 C12 1.370(3)
C11 H11 0.9500
C12 C13 1.377(3)
C12 H12 0.9500
C13 C14 1.388(2)
C13 H13 0.9500
C14 C15 1.512(2)
C15 C16 1.522(2)
C15 C17 1.523(3)
C15 H15 1.0000
C16 H16A 0.9800
C16 H16B 0.9800
C16 H16C 0.9800
C17 H17A 0.9800
C17 H17B 0.9800
C17 H17C 0.9800
C18 C26 1.398(2)
C18 C19 1.403(2)
C19 C23 1.388(2)
C19 C20 1.517(2)
C20 C22 1.525(2)
C20 C21 1.527(2)
C20 H20 1.0000
C21 H21A 0.9800
C21 H21B 0.9800
C21 H21C 0.9800
C22 H22A 0.9800
C22 H22B 0.9800
C22 H22C 0.9800
C23 C24 1.377(2)
C23 H23 0.9500
C24 C25 1.371(2)
C24 H24 0.9500
C25 C26 1.395(2)
C25 H25 0.9500
C26 C27 1.514(2)
C27 C28 1.519(3)
C27 C29 1.524(3)
C27 H27 1.0000
C28 H28A 0.9800
C28 H28B 0.9800
C28 H28C 0.9800
C29 H29A 0.9800
C29 H29B 0.9800
C29 H29C 0.9800
C30 C35 1.397(2)
C30 C31 1.398(2)
C31 C32 1.378(3)
C31 H31 0.9500
C32 C33 1.376(3)
C32 H32 0.9500
C33 C34 1.380(3)
C33 H33 0.9500
C34 C35 1.380(3)
C34 H34 0.9500
C35 H35 0.9500
Be2 N6 1.577(3)
Be2 N4 1.620(3)
Be2 N5 1.635(3)
N4 C41 1.346(2)
N4 C46 1.447(2)
N5 C44 1.337(2)
N5 C58 1.4470(19)
N6 C70 1.389(2)
N6 H6 0.907(18)
C41 C43 1.387(2)
C41 C42 1.505(2)
C42 H42A 0.9800
C42 H42B 0.9800
C42 H42C 0.9800
C43 C44 1.392(2)
C43 H43 0.9500
C44 C45 1.502(2)
C45 H45A 0.9800
C45 H45B 0.9800
C45 H45C 0.9800
C46 C47 1.395(2)
C46 C54 1.403(2)
C47 C51 1.391(2)
C47 C48 1.516(2)
C48 C49 1.525(3)
C48 C50 1.531(3)
C48 H48 1.0000
C49 H49A 0.9800
C49 H49B 0.9800
C49 H49C 0.9800
C50 H50A 0.9800
C50 H50B 0.9800
C50 H50C 0.9800
C51 C52 1.373(2)
C51 H51 0.9500
C52 C53 1.376(2)
C52 H52 0.9500
C53 C54 1.389(2)
C53 H53 0.9500
C54 C55 1.515(2)
C55 C57 1.519(3)
C55 C56 1.524(2)
C55 H55 1.0000
C56 H56A 0.9800
C56 H56B 0.9800
C56 H56C 0.9800
C57 H57A 0.9800
C57 H57B 0.9800
C57 H57C 0.9800
C58 C66 1.400(2)
C58 C59 1.403(2)
C59 C63 1.388(2)
C59 C60 1.516(2)
C60 C61 1.520(2)
C60 C62 1.529(2)
C60 H60 1.0000
C61 H61A 0.9800
C61 H61B 0.9800
C61 H61C 0.9800
C62 H62A 0.9800
C62 H62B 0.9800
C62 H62C 0.9800
C63 C64 1.379(3)
C63 H63 0.9500
C64 C65 1.370(3)
C64 H64 0.9500
C65 C66 1.391(2)
C65 H65 0.9500
C66 C67 1.514(2)
C67 C68 1.519(3)
C67 C69 1.526(3)
C67 H67 1.0000
C68 H68A 0.9800
C68 H68B 0.9800
C68 H68C 0.9800
C69 H69A 0.9800
C69 H69B 0.9800
C69 H69C 0.9800
C70 C71 1.398(2)
C70 C75 1.399(2)
C71 C72 1.382(3)
C71 H71 0.9500
C72 C73 1.372(3)
C72 H72 0.9500
C73 C74 1.382(3)
C73 H73 0.9500
C74 C75 1.381(3)
C74 H74 0.9500
C75 H75 0.9500
